data_7242239
loop_
_publ_author_name
'Humphreys, Joshua'
'Pop, Flavia'
'Hume, Paul A.'
'Murphy, Alanna S.'
'Lewis, William'
'Davies, E. Stephen'
'Argent, Stephen P.'
'Amabilino, David B.'

_publ_section_title
;
 Solid state structure and properties of phenyl diketopyrrolopyrrole
 derivatives
;
_journal_issue 8
_journal_name_full CrystEngComm
_journal_page_first 1796
_journal_page_last 1814
_journal_paper_doi 10.1039/D1CE00039J
_journal_volume 23
_journal_year 2021
_chemical_absolute_configuration syn
_chemical_formula_moiety 'C30 H36 N2 O4'
_chemical_formula_sum 'C30 H36 N2 O4'
_chemical_formula_weight 488.61
_chemical_name_systematic
'3,6-Bis(4-methoxyphenyl)-2,5-bis((S)-2-methylbutyl)-2,5- dihydropyrrolo[3,4-c]pyrrole-1,4-dione'
_space_group_crystal_system monoclinic
_space_group_IT_number 4
_space_group_name_Hall 'P 2yb'
_space_group_name_H-M_alt 'P 1 21 1'
_atom_sites_solution_hydrogens geom
_atom_sites_solution_primary direct
_atom_sites_solution_secondary difmap
_audit_creation_date 2019-06-04
_audit_creation_method
;
Olex2 1.2
(compiled 2018.05.29 svn.r3508 for OlexSys, GUI svn.r5506)
;
_audit_update_record
;
2020-05-26 deposited with the CCDC.	2021-02-04 downloaded from the CCDC.
;
_cell_angle_alpha 90
_cell_angle_beta 118.259(11)
_cell_angle_gamma 90
_cell_formula_units_Z 2
_cell_length_a 11.0360(8)
_cell_length_b 11.6239(6)
_cell_length_c 11.4808(10)
_cell_measurement_reflns_used 4896
_cell_measurement_temperature 120(2)
_cell_measurement_theta_max 73.9870
_cell_measurement_theta_min 4.4380
_cell_volume 1297.2(2)
_computing_cell_refinement
;
CrysAlisPro, Agilent Technologies,
Version 1.171.37.35 (release 13-08-2014 CrysAlis171 .NET)
(compiled Aug 13 2014,18:06:01)
;
_computing_data_collection
;
CrysAlisPro, Agilent Technologies,
Version 1.171.37.35 (release 13-08-2014 CrysAlis171 .NET)
(compiled Aug 13 2014,18:06:01)
;
_computing_data_reduction
;
CrysAlisPro, Agilent Technologies,
Version 1.171.37.35 (release 13-08-2014 CrysAlis171 .NET)
(compiled Aug 13 2014,18:06:01)
;
_computing_molecular_graphics 'Olex2 (Dolomanov et al., 2009)'
_computing_publication_material 'Olex2 (Dolomanov et al., 2009)'
_computing_structure_refinement 'ShelXL (Sheldrick, 2015)'
_computing_structure_solution 'ShelXT (Sheldrick, 2015)'
_diffrn_ambient_environment 'N2 gas'
_diffrn_ambient_temperature 120(2)
_diffrn_crystal_treatment 'flash frozen in gaseous N2'
_diffrn_detector 'CCD area detector'
_diffrn_detector_type 'Agilent Diffraction Atlas detector'
_diffrn_measured_fraction_theta_full 0.999
_diffrn_measured_fraction_theta_max 0.972
_diffrn_measurement_details
;
#__ type_ start__ end____ width___ exp.time_
  1 omega  -38.00   30.00   1.0000    3.0000
omega____ theta____ kappa____ phi______ frames
    -      -38.5000   38.0000 -180.0000 68

#__ type_ start__ end____ width___ exp.time_
  2 omega  -83.00  -24.00   1.0000    3.0000
omega____ theta____ kappa____ phi______ frames
    -      -38.5000  -38.0000  -30.0000 59

#__ type_ start__ end____ width___ exp.time_
  3 omega  -48.00   33.00   1.0000    3.0000
omega____ theta____ kappa____ phi______ frames
    -      -38.5000   38.0000  -60.0000 81

#__ type_ start__ end____ width___ exp.time_
  4 omega  145.00  177.00   1.0000   12.0000
omega____ theta____ kappa____ phi______ frames
    -      106.1322  125.0000  150.0000 32

#__ type_ start__ end____ width___ exp.time_
  5 omega   41.00   92.00   1.0000   12.0000
omega____ theta____ kappa____ phi______ frames
    -      106.1322  -45.0000 -120.0000 51

#__ type_ start__ end____ width___ exp.time_
  6 omega   41.00   76.00   1.0000   12.0000
omega____ theta____ kappa____ phi______ frames
    -      106.1322  -30.0000 -150.0000 35

#__ type_ start__ end____ width___ exp.time_
  7 omega   42.00   98.00   1.0000   12.0000
omega____ theta____ kappa____ phi______ frames
    -      106.1322  -45.0000  150.0000 56

#__ type_ start__ end____ width___ exp.time_
  8 omega   49.00   97.00   1.0000   12.0000
omega____ theta____ kappa____ phi______ frames
    -      106.1322  -45.0000   60.0000 48

#__ type_ start__ end____ width___ exp.time_
  9 omega   39.00   91.00   1.0000   12.0000
omega____ theta____ kappa____ phi______ frames
    -      106.1322  -45.0000    0.0000 52

#__ type_ start__ end____ width___ exp.time_
 10 omega   84.00  173.00   1.0000   12.0000
omega____ theta____ kappa____ phi______ frames
    -      106.1322   45.0000    0.0000 89

#__ type_ start__ end____ width___ exp.time_
 11 omega   85.00  155.00   1.0000   12.0000
omega____ theta____ kappa____ phi______ frames
    -      106.1322   30.0000  120.0000 70

#__ type_ start__ end____ width___ exp.time_
 12 omega   16.00  113.00   1.0000    3.0000
omega____ theta____ kappa____ phi______ frames
    -       43.1277   57.0000 -150.0000 97

#__ type_ start__ end____ width___ exp.time_
 13 omega   12.00  117.00   1.0000    3.0000
omega____ theta____ kappa____ phi______ frames
    -       43.1277   77.0000   90.0000 105

#__ type_ start__ end____ width___ exp.time_
 14 omega    1.00   83.00   1.0000    3.0000
omega____ theta____ kappa____ phi______ frames
    -       43.1277  -99.0000   60.0000 82

#__ type_ start__ end____ width___ exp.time_
 15 omega   75.00  123.00   1.0000   12.0000
omega____ theta____ kappa____ phi______ frames
    -      106.1322   77.0000  150.0000 48

#__ type_ start__ end____ width___ exp.time_
 16 omega   61.00  178.00   1.0000   12.0000
omega____ theta____ kappa____ phi______ frames
    -      106.1322   15.0000  -90.0000 117
;
_diffrn_measurement_device '\k-geometry diffractometer'
_diffrn_measurement_device_type 'SuperNova-Duo, Atlas'
_diffrn_measurement_method '\w scans'
_diffrn_measurement_specimen_support 'MiTeGen micromount'
_diffrn_orient_matrix_UB_11 0.1467019000
_diffrn_orient_matrix_UB_12 -0.0447258000
_diffrn_orient_matrix_UB_13 0.0890410000
_diffrn_orient_matrix_UB_21 0.0553646000
_diffrn_orient_matrix_UB_22 0.0802359000
_diffrn_orient_matrix_UB_23 -0.0708654000
_diffrn_orient_matrix_UB_31 0.0223427000
_diffrn_orient_matrix_UB_32 0.0954674000
_diffrn_orient_matrix_UB_33 0.1013672000
_diffrn_radiation_collimation 'focusing mirrors'
_diffrn_radiation_monochromator mirror
_diffrn_radiation_probe x-ray
_diffrn_radiation_type CuK\a
_diffrn_radiation_wavelength 1.54184
_diffrn_radiation_wavelength_determination fundamental
_diffrn_reflns_av_R_equivalents 0.0395
_diffrn_reflns_av_unetI/netI 0.0403
_diffrn_reflns_Laue_measured_fraction_full 0.999
_diffrn_reflns_Laue_measured_fraction_max 0.972
_diffrn_reflns_limit_h_max 13
_diffrn_reflns_limit_h_min -13
_diffrn_reflns_limit_k_max 14
_diffrn_reflns_limit_k_min -14
_diffrn_reflns_limit_l_max 14
_diffrn_reflns_limit_l_min -12
_diffrn_reflns_number 8266
_diffrn_reflns_point_group_measured_fraction_full 0.901
_diffrn_reflns_point_group_measured_fraction_max 0.855
_diffrn_reflns_theta_full 67.684
_diffrn_reflns_theta_max 74.420
_diffrn_reflns_theta_min 4.372
_diffrn_source 'microfocus sealed tube'
_diffrn_source_current 0.8
_diffrn_source_power 0.04
_diffrn_source_target Cu
_diffrn_source_type 'Agilent Diffraction microfocus tube'
_diffrn_source_voltage 50
_exptl_absorpt_coefficient_mu 0.660
_exptl_absorpt_correction_T_max 0.982
_exptl_absorpt_correction_T_min 0.950
_exptl_absorpt_correction_type gaussian
_exptl_absorpt_process_details
;
CrysAlisPro, Agilent Technologies,
Version 1.171.37.35 (release 13-08-2014 CrysAlis171 .NET)
(compiled Aug 13 2014,18:06:01)
Numerical absorption correction based on gaussian integration over
			a multifaceted crystal model
Empirical absorption correction using spherical harmonics,
 implemented in SCALE3 ABSPACK scaling algorithm.
;
_exptl_crystal_colour 'clear orangish yellow'
_exptl_crystal_colour_lustre clear
_exptl_crystal_colour_modifier orangish
_exptl_crystal_colour_primary yellow
_exptl_crystal_density_diffrn 1.251
_exptl_crystal_description plate
_exptl_crystal_F_000 524
_exptl_crystal_recrystallization_method 'grown by evaporation of a concentrated THF solution'
_exptl_crystal_size_max 0.34
_exptl_crystal_size_mid 0.2434
_exptl_crystal_size_min 0.1397
_refine_diff_density_max 0.444
_refine_diff_density_min -0.276
_refine_diff_density_rms 0.061
_refine_ls_abs_structure_details
;
 Flack x determined using 1663 quotients [(I+)-(I-)]/[(I+)+(I-)]
 (Parsons, Flack and Wagner, Acta Cryst. B69 (2013) 249-259).
;
_refine_ls_abs_structure_Flack 0.0(2)
_refine_ls_extinction_method none
_refine_ls_goodness_of_fit_ref 1.044
_refine_ls_hydrogen_treatment constr
_refine_ls_matrix_type full
_refine_ls_number_parameters 331
_refine_ls_number_reflns 4540
_refine_ls_number_restraints 1
_refine_ls_restrained_S_all 1.043
_refine_ls_R_factor_all 0.0541
_refine_ls_R_factor_gt 0.0525
_refine_ls_shift/su_max 0.000
_refine_ls_shift/su_mean 0.000
_refine_ls_structure_factor_coef Fsqd
_refine_ls_weighting_details 'w=1/[\s^2^(Fo^2^)+(0.0964P)^2^+0.2300P] where P=(Fo^2^+2Fc^2^)/3'
_refine_ls_weighting_scheme calc
_refine_ls_wR_factor_gt 0.1382
_refine_ls_wR_factor_ref 0.1411
_reflns_Friedel_coverage 0.671
_reflns_Friedel_fraction_full 0.793
_reflns_Friedel_fraction_max 0.724
_reflns_number_gt 4353
_reflns_number_total 4540
_reflns_threshold_expression 'I > 2\s(I)'
_cod_data_source_file d1ce00039j2.cif
_cod_data_source_block PhOMeDPP-N-2MB
_cod_depositor_comments 'Adding full bibliography for 7242233--7242239.cif.'
_cod_original_cell_volume 1297.3(2)
_cod_original_sg_symbol_H-M 'P 21'
_cod_database_code 7242239
_shelx_shelxl_version_number 2018/3
_chemical_oxdiff_formula 'C30 H36 N2 O4'
_chemical_oxdiff_usercomment 'OJHALA #14636 SN-525 fomblin film on a mount for JH/DBA'
_shelx_space_group_comment
;
The symmetry employed for this shelxl refinement is uniquely defined
by the following loop, which should always be used as a source of
symmetry information in preference to the above space-group names.
They are only intended as comments.
;
_shelx_estimated_absorpt_t_max 0.913
_shelx_estimated_absorpt_t_min 0.807
_reflns_odcompleteness_completeness 99.92
_reflns_odcompleteness_iscentric 1
_reflns_odcompleteness_theta 66.97
_olex2_refinement_description
;
1. Fixed Uiso
 At 1.2 times of:
  All C(H) groups, All C(H,H) groups
 At 1.5 times of:
  All C(H,H,H) groups
2.a Ternary CH refined with riding coordinates:
 C22(H22), C27(H27)
2.b Secondary CH2 refined with riding coordinates:
 C21(H21A,H21B), C24(H24A,H24B), C26(H26A,H26B), C29(H29A,H29B)
2.c Aromatic/amide H refined with riding coordinates:
 C8(H8), C9(H9), C10(H10), C11(H11), C15(H15), C16(H16), C17(H17), C18(H18)
2.d Idealised Me refined as rotating group:
 C13(H13A,H13B,H13C), C20(H20A,H20B,H20C), C23(H23A,H23B,H23C), C25(H25A,H25B,
 H25C), C28(H28A,H28B,H28C), C30(H30A,H30B,H30C)
;
_nottingham_internal_coll_client JH/DBA
_nottingham_internal_coll_date 01/05/2015
_nottingham_internal_coll_frame_method 'omega scans'
_nottingham_internal_coll_frame_time '3.0000, 12.0000'
_nottingham_internal_coll_frame_width 1.0000
_nottingham_internal_coll_instrument 'SN, XDA 017/09'
_nottingham_internal_coll_location NOTTS
_nottingham_internal_coll_name OJHALA
_nottingham_internal_coll_number 14636
_nottingham_internal_coll_type custom
_nottingham_internal_coll_user pcxjh6
_nottingham_internal_process_date 24/07/2015
_nottingham_internal_process_user pcxjh6
_nottingham_internal_refinement_date 24/08/2015
_nottingham_internal_refinement_user pcxjh6
_nottingham_internal_self_validation_date 03/06/2019
_nottingham_internal_self_validation_user pcxjh6
_nottingham_internal_solution_date 24/08/2015
_nottingham_internal_solution_user pcxjh6
_olex2_exptl_crystal_mounting_method 'in fomblin film on a micromount'
_olex2_submission_original_sample_id OJHALA
_olex2_submission_special_instructions 'No special instructions were received'

loop_
_space_group_symop_operation_xyz
'x, y, z'
'-x, y+1/2, -z'

loop_
_atom_site_label
_atom_site_type_symbol
_atom_site_fract_x
_atom_site_fract_y
_atom_site_fract_z
_atom_site_U_iso_or_equiv
_atom_site_adp_type
_atom_site_occupancy
_atom_site_site_symmetry_order
_atom_site_calc_flag
_atom_site_refinement_flags_posn
_atom_site_refinement_flags_adp
_atom_site_refinement_flags_occupancy
_atom_site_disorder_assembly
_atom_site_disorder_group
O1 O 0.3098(2) 0.34607(19) 0.3534(2) 0.0334(5) Uani 1 1 d . . . . .
O2 O 0.2250(2) 0.69862(19) 0.6772(2) 0.0324(5) Uani 1 1 d . . . . .
O3 O 0.9618(2) 0.3662(2) 0.6985(2) 0.0370(5) Uani 1 1 d . . . . .
O4 O -0.4372(2) 0.6551(2) 0.3276(2) 0.0375(5) Uani 1 1 d . . . . .
N1 N 0.1163(2) 0.4190(2) 0.3601(2) 0.0277(5) Uani 1 1 d . . . . .
N2 N 0.4183(3) 0.6228(2) 0.6722(2) 0.0276(5) Uani 1 1 d . . . . .
C1 C 0.0883(3) 0.5052(2) 0.4293(3) 0.0269(6) Uani 1 1 d . . . . .
C2 C 0.2612(3) 0.4104(2) 0.4052(3) 0.0272(6) Uani 1 1 d . . . . .
C3 C 0.2131(3) 0.5507(2) 0.5208(3) 0.0270(6) Uani 1 1 d . . . . .
C4 C 0.3210(3) 0.4921(3) 0.5114(3) 0.0280(6) Uani 1 1 d . . . . .
C5 C 0.2738(3) 0.6326(3) 0.6272(3) 0.0276(6) Uani 1 1 d . . . . .
C6 C 0.4464(3) 0.5364(3) 0.6040(3) 0.0272(6) Uani 1 1 d . . . . .
C7 C 0.5836(3) 0.4982(3) 0.6297(3) 0.0281(6) Uani 1 1 d . . . . .
C8 C 0.6018(3) 0.3808(3) 0.6135(3) 0.0299(6) Uani 1 1 d . . . . .
H8 H 0.526636 0.329114 0.587204 0.036 Uiso 1 1 calc R . . . .
C9 C 0.6939(3) 0.5727(3) 0.6647(3) 0.0286(6) Uani 1 1 d . . . . .
H9 H 0.681449 0.652659 0.672788 0.034 Uiso 1 1 calc R . . . .
C10 C 0.7296(3) 0.3399(3) 0.6361(3) 0.0317(6) Uani 1 1 d . . . . .
H10 H 0.741477 0.260491 0.624579 0.038 Uiso 1 1 calc R . . . .
C11 C 0.8223(3) 0.5324(3) 0.6882(3) 0.0306(6) Uani 1 1 d . . . . .
H11 H 0.897194 0.584050 0.712661 0.037 Uiso 1 1 calc R . . . .
C12 C 0.8396(3) 0.4149(3) 0.6753(3) 0.0295(6) Uani 1 1 d . . . . .
C13 C 1.0801(3) 0.4383(3) 0.7488(3) 0.0379(7) Uani 1 1 d . . . . .
H13A H 1.067943 0.497082 0.682916 0.057 Uiso 1 1 calc GR . . . .
H13B H 1.161465 0.391817 0.767920 0.057 Uiso 1 1 calc GR . . . .
H13C H 1.092274 0.475718 0.830143 0.057 Uiso 1 1 calc GR . . . .
C14 C -0.0498(3) 0.5391(3) 0.4035(3) 0.0277(6) Uani 1 1 d . . . . .
C15 C -0.1560(3) 0.4603(3) 0.3704(3) 0.0292(6) Uani 1 1 d . . . . .
H15 H -0.139035 0.380979 0.364299 0.035 Uiso 1 1 calc R . . . .
C16 C -0.0766(3) 0.6558(3) 0.4147(3) 0.0300(6) Uani 1 1 d . . . . .
H16 H -0.004804 0.710807 0.440118 0.036 Uiso 1 1 calc R . . . .
C17 C -0.2864(3) 0.4952(3) 0.3461(3) 0.0298(6) Uani 1 1 d . . . . .
H17 H -0.357472 0.440170 0.324665 0.036 Uiso 1 1 calc R . . . .
C18 C -0.2064(3) 0.6910(3) 0.3890(3) 0.0314(6) Uani 1 1 d . . . . .
H18 H -0.223722 0.770197 0.395550 0.038 Uiso 1 1 calc R . . . .
C19 C -0.3119(3) 0.6112(3) 0.3535(3) 0.0295(6) Uani 1 1 d . . . . .
C20 C -0.5483(3) 0.5759(3) 0.2862(4) 0.0397(7) Uani 1 1 d . . . . .
H20A H -0.565121 0.540391 0.202413 0.060 Uiso 1 1 calc GR . . . .
H20B H -0.631218 0.616752 0.273923 0.060 Uiso 1 1 calc GR . . . .
H20C H -0.525170 0.516108 0.353566 0.060 Uiso 1 1 calc GR . . . .
C21 C 0.0208(3) 0.3556(3) 0.2428(3) 0.0301(6) Uani 1 1 d . . . . .
H21A H -0.046654 0.315451 0.262434 0.036 Uiso 1 1 calc R . . . .
H21B H 0.072648 0.296183 0.222957 0.036 Uiso 1 1 calc R . . . .
C22 C -0.0577(3) 0.4309(3) 0.1197(3) 0.0346(7) Uani 1 1 d . . . . .
H22 H -0.122455 0.481311 0.134666 0.042 Uiso 1 1 calc R . . . .
C23 C 0.0402(4) 0.5078(3) 0.0954(4) 0.0482(9) Uani 1 1 d . . . . .
H23A H -0.011651 0.550242 0.012520 0.072 Uiso 1 1 calc GR . . . .
H23B H 0.110381 0.460272 0.089425 0.072 Uiso 1 1 calc GR . . . .
H23C H 0.084790 0.562402 0.168709 0.072 Uiso 1 1 calc GR . . . .
C24 C -0.1422(4) 0.3549(3) -0.0002(3) 0.0425(8) Uani 1 1 d . . . . .
H24A H -0.189560 0.404609 -0.079133 0.051 Uiso 1 1 calc R . . . .
H24B H -0.078781 0.303970 -0.014832 0.051 Uiso 1 1 calc R . . . .
C25 C -0.2491(5) 0.2809(5) 0.0126(4) 0.0735(15) Uani 1 1 d . . . . .
H25A H -0.309391 0.245026 -0.072793 0.110 Uiso 1 1 calc GR . . . .
H25B H -0.304125 0.329059 0.039928 0.110 Uiso 1 1 calc GR . . . .
H25C H -0.202657 0.220866 0.079053 0.110 Uiso 1 1 calc GR . . . .
C26 C 0.5155(3) 0.6953(3) 0.7806(3) 0.0309(6) Uani 1 1 d . . . . .
H26A H 0.461857 0.750578 0.803647 0.037 Uiso 1 1 calc R . . . .
H26B H 0.568958 0.740603 0.747663 0.037 Uiso 1 1 calc R . . . .
C27 C 0.6173(3) 0.6337(3) 0.9077(3) 0.0355(7) Uani 1 1 d . . . . .
H27 H 0.657010 0.566612 0.882789 0.043 Uiso 1 1 calc R . . . .
C28 C 0.7342(4) 0.7192(4) 0.9872(4) 0.0577(11) Uani 1 1 d . . . . .
H28A H 0.776841 0.743896 0.933411 0.087 Uiso 1 1 calc GR . . . .
H28B H 0.803408 0.681763 1.067841 0.087 Uiso 1 1 calc GR . . . .
H28C H 0.696716 0.786286 1.010899 0.087 Uiso 1 1 calc GR . . . .
C29 C 0.5547(4) 0.5903(4) 0.9912(4) 0.0540(10) Uani 1 1 d . . . . .
H29A H 0.628981 0.556594 1.073116 0.065 Uiso 1 1 calc R . . . .
H29B H 0.517340 0.657092 1.017432 0.065 Uiso 1 1 calc R . . . .
C30 C 0.4435(6) 0.5034(6) 0.9286(5) 0.0790(17) Uani 1 1 d . . . . .
H30A H 0.358743 0.541373 0.864426 0.119 Uiso 1 1 calc GR . . . .
H30B H 0.427823 0.465964 0.996760 0.119 Uiso 1 1 calc GR . . . .
H30C H 0.470728 0.445560 0.883307 0.119 Uiso 1 1 calc GR . . . .

loop_
_atom_site_aniso_label
_atom_site_aniso_U_11
_atom_site_aniso_U_22
_atom_site_aniso_U_33
_atom_site_aniso_U_23
_atom_site_aniso_U_13
_atom_site_aniso_U_12
O1 0.0365(10) 0.0298(11) 0.0370(11) -0.0043(9) 0.0198(9) 0.0029(9)
O2 0.0357(10) 0.0303(11) 0.0330(11) -0.0029(8) 0.0178(9) 0.0051(9)
O3 0.0304(10) 0.0375(13) 0.0444(13) -0.0006(10) 0.0188(10) 0.0057(9)
O4 0.0313(10) 0.0372(12) 0.0482(13) 0.0020(10) 0.0223(10) 0.0039(9)
N1 0.0294(11) 0.0245(12) 0.0295(12) -0.0025(9) 0.0143(10) 0.0002(9)
N2 0.0298(11) 0.0251(12) 0.0277(12) -0.0005(10) 0.0134(10) 0.0008(10)
C1 0.0307(14) 0.0252(14) 0.0260(14) 0.0010(10) 0.0145(12) 0.0010(11)
C2 0.0311(12) 0.0233(13) 0.0299(14) 0.0024(11) 0.0166(11) 0.0019(11)
C3 0.0303(13) 0.0247(14) 0.0285(13) -0.0009(11) 0.0158(11) 0.0012(11)
C4 0.0295(13) 0.0262(13) 0.0295(14) -0.0020(11) 0.0149(12) -0.0005(11)
C5 0.0306(13) 0.0251(14) 0.0272(14) 0.0028(11) 0.0138(11) 0.0020(11)
C6 0.0320(13) 0.0237(13) 0.0284(14) 0.0025(11) 0.0163(12) 0.0010(11)
C7 0.0322(14) 0.0284(14) 0.0260(14) 0.0011(11) 0.0157(12) 0.0026(11)
C8 0.0318(13) 0.0281(15) 0.0305(14) 0.0002(11) 0.0152(12) -0.0009(11)
C9 0.0332(14) 0.0247(14) 0.0300(14) -0.0001(11) 0.0165(12) 0.0001(11)
C10 0.0357(15) 0.0273(14) 0.0337(15) -0.0004(12) 0.0177(13) 0.0022(12)
C11 0.0331(14) 0.0313(15) 0.0305(15) 0.0000(12) 0.0176(12) -0.0030(12)
C12 0.0290(13) 0.0339(16) 0.0274(14) 0.0007(12) 0.0147(11) 0.0032(12)
C13 0.0304(14) 0.0461(19) 0.0392(17) -0.0020(14) 0.0182(13) 0.0007(13)
C14 0.0319(13) 0.0293(14) 0.0236(13) 0.0007(11) 0.0145(11) 0.0004(12)
C15 0.0332(14) 0.0270(15) 0.0288(14) 0.0016(11) 0.0157(12) 0.0015(11)
C16 0.0347(14) 0.0276(15) 0.0305(15) -0.0003(11) 0.0178(12) -0.0012(11)
C17 0.0330(14) 0.0317(14) 0.0270(14) 0.0007(12) 0.0161(12) -0.0009(12)
C18 0.0356(14) 0.0255(14) 0.0369(16) 0.0012(12) 0.0203(13) 0.0057(12)
C19 0.0304(13) 0.0339(15) 0.0279(14) 0.0034(12) 0.0168(12) 0.0038(12)
C20 0.0331(15) 0.0444(19) 0.0447(19) 0.0018(15) 0.0209(14) 0.0004(14)
C21 0.0367(14) 0.0262(14) 0.0285(15) -0.0043(11) 0.0163(12) -0.0021(12)
C22 0.0389(15) 0.0365(16) 0.0285(15) 0.0007(12) 0.0158(13) 0.0049(13)
C23 0.055(2) 0.045(2) 0.0421(19) 0.0100(15) 0.0214(17) -0.0026(16)
C24 0.0493(18) 0.0460(19) 0.0287(16) -0.0026(14) 0.0155(14) 0.0004(16)
C25 0.075(3) 0.088(4) 0.042(2) -0.014(2) 0.016(2) -0.040(3)
C26 0.0361(14) 0.0271(14) 0.0290(14) -0.0019(12) 0.0151(12) 0.0012(12)
C27 0.0353(14) 0.0371(16) 0.0309(15) -0.0030(13) 0.0131(13) 0.0035(13)
C28 0.048(2) 0.048(2) 0.054(2) -0.0093(18) 0.0053(18) 0.0030(18)
C29 0.049(2) 0.068(3) 0.045(2) 0.0166(19) 0.0221(17) 0.0115(19)
C30 0.067(3) 0.104(4) 0.056(3) 0.030(3) 0.021(2) -0.018(3)

loop_
_atom_type_symbol
_atom_type_description
_atom_type_scat_dispersion_real
_atom_type_scat_dispersion_imag
_atom_type_scat_source
C C 0.0181 0.0091 'International Tables Vol C Tables 4.2.6.8 and 6.1.1.4'
H H 0.0000 0.0000 'International Tables Vol C Tables 4.2.6.8 and 6.1.1.4'
N N 0.0311 0.0180 'International Tables Vol C Tables 4.2.6.8 and 6.1.1.4'
O O 0.0492 0.0322 'International Tables Vol C Tables 4.2.6.8 and 6.1.1.4'

loop_
_exptl_crystal_face_index_h
_exptl_crystal_face_index_k
_exptl_crystal_face_index_l
_exptl_crystal_face_perp_dist
_exptl_oxdiff_crystal_face_indexfrac_h
_exptl_oxdiff_crystal_face_indexfrac_k
_exptl_oxdiff_crystal_face_indexfrac_l
_exptl_oxdiff_crystal_face_x
_exptl_oxdiff_crystal_face_y
_exptl_oxdiff_crystal_face_z
3 -3 -7 0.1610 2.9901 -2.9982 -6.5099 -0.0069 0.3863 -0.8793
-4 1 7 0.1275 -3.9950 0.9989 7.0027 -0.0072 -0.6373 0.7159
2 7 0 0.1426 2.0184 6.9992 0.0248 -0.0147 0.6716 0.7158
0 0 -7 0.0722 0.0048 0.0172 -6.5017 -0.5790 0.4624 -0.6573
-6 4 4 0.1713 -5.9799 4.0181 4.0107 -0.6999 -0.2929 0.6566
6 -4 -4 0.2117 5.9799 -4.0181 -4.0107 0.6999 0.2929 -0.6566
-4 -6 -1 0.0811 -4.0114 -5.9886 -0.5229 -0.3672 -0.6655 -0.7143
6 3 -3 0.1403 6.0011 2.9866 -2.9869 0.4808 0.7835 0.1164
2 6 3 0.1395 2.0135 5.9915 2.5221 0.2520 0.4135 0.8726
4 3 3 0.1020 4.0002 2.9788 3.0134 0.7219 0.2469 0.6792
0 -1 6 0.0456 -0.0079 -1.0183 6.4983 0.6230 -0.5426 0.5613
5 5 -5 0.1131 5.0110 4.9994 -5.4814 0.0234 1.0670 0.0336

loop_
_geom_angle_atom_site_label_1
_geom_angle_atom_site_label_2
_geom_angle_atom_site_label_3
_geom_angle
_geom_angle_site_symmetry_1
_geom_angle_site_symmetry_3
_geom_angle_publ_flag
C12 O3 C13 117.8(2) . . ?
C19 O4 C20 117.0(3) . . ?
C1 N1 C2 110.7(2) . . ?
C1 N1 C21 128.9(2) . . ?
C2 N1 C21 119.6(2) . . ?
C5 N2 C26 120.3(2) . . ?
C6 N2 C5 111.2(2) . . ?
C6 N2 C26 128.5(2) . . ?
N1 C1 C14 124.5(3) . . ?
C3 C1 N1 107.2(2) . . ?
C3 C1 C14 128.2(3) . . ?
O1 C2 N1 122.5(3) . . ?
O1 C2 C4 133.2(3) . . ?
N1 C2 C4 104.2(2) . . ?
C1 C3 C4 109.2(2) . . ?
C1 C3 C5 142.6(3) . . ?
C4 C3 C5 108.1(2) . . ?
C3 C4 C2 108.5(2) . . ?
C6 C4 C2 142.0(3) . . ?
C6 C4 C3 109.4(2) . . ?
O2 C5 N2 122.9(3) . . ?
O2 C5 C3 132.9(3) . . ?
N2 C5 C3 104.2(2) . . ?
N2 C6 C7 126.0(3) . . ?
C4 C6 N2 106.9(2) . . ?
C4 C6 C7 127.0(3) . . ?
C8 C7 C6 117.7(3) . . ?
C9 C7 C6 123.2(3) . . ?
C9 C7 C8 119.0(3) . . ?
C7 C8 H8 119.9 . . ?
C10 C8 C7 120.2(3) . . ?
C10 C8 H8 119.9 . . ?
C7 C9 H9 119.4 . . ?
C7 C9 C11 121.2(3) . . ?
C11 C9 H9 119.4 . . ?
C8 C10 H10 120.0 . . ?
C12 C10 C8 120.0(3) . . ?
C12 C10 H10 120.0 . . ?
C9 C11 H11 120.5 . . ?
C9 C11 C12 119.1(3) . . ?
C12 C11 H11 120.5 . . ?
O3 C12 C10 115.7(3) . . ?
O3 C12 C11 123.7(3) . . ?
C10 C12 C11 120.5(3) . . ?
O3 C13 H13A 109.5 . . ?
O3 C13 H13B 109.5 . . ?
O3 C13 H13C 109.5 . . ?
H13A C13 H13B 109.5 . . ?
H13A C13 H13C 109.5 . . ?
H13B C13 H13C 109.5 . . ?
C15 C14 C1 122.7(3) . . ?
C15 C14 C16 118.2(3) . . ?
C16 C14 C1 119.0(3) . . ?
C14 C15 H15 119.3 . . ?
C14 C15 C17 121.4(3) . . ?
C17 C15 H15 119.3 . . ?
C14 C16 H16 119.7 . . ?
C18 C16 C14 120.5(3) . . ?
C18 C16 H16 119.7 . . ?
C15 C17 H17 120.3 . . ?
C19 C17 C15 119.4(3) . . ?
C19 C17 H17 120.3 . . ?
C16 C18 H18 119.8 . . ?
C16 C18 C19 120.3(3) . . ?
C19 C18 H18 119.8 . . ?
O4 C19 C17 124.2(3) . . ?
O4 C19 C18 115.8(3) . . ?
C17 C19 C18 120.0(3) . . ?
O4 C20 H20A 109.5 . . ?
O4 C20 H20B 109.5 . . ?
O4 C20 H20C 109.5 . . ?
H20A C20 H20B 109.5 . . ?
H20A C20 H20C 109.5 . . ?
H20B C20 H20C 109.5 . . ?
N1 C21 H21A 108.7 . . ?
N1 C21 H21B 108.7 . . ?
N1 C21 C22 114.1(2) . . ?
H21A C21 H21B 107.6 . . ?
C22 C21 H21A 108.7 . . ?
C22 C21 H21B 108.7 . . ?
C21 C22 H22 108.3 . . ?
C23 C22 C21 111.3(3) . . ?
C23 C22 H22 108.3 . . ?
C24 C22 C21 109.7(3) . . ?
C24 C22 H22 108.3 . . ?
C24 C22 C23 111.0(3) . . ?
C22 C23 H23A 109.5 . . ?
C22 C23 H23B 109.5 . . ?
C22 C23 H23C 109.5 . . ?
H23A C23 H23B 109.5 . . ?
H23A C23 H23C 109.5 . . ?
H23B C23 H23C 109.5 . . ?
C22 C24 H24A 108.7 . . ?
C22 C24 H24B 108.7 . . ?
H24A C24 H24B 107.6 . . ?
C25 C24 C22 114.2(3) . . ?
C25 C24 H24A 108.7 . . ?
C25 C24 H24B 108.7 . . ?
C24 C25 H25A 109.5 . . ?
C24 C25 H25B 109.5 . . ?
C24 C25 H25C 109.5 . . ?
H25A C25 H25B 109.5 . . ?
H25A C25 H25C 109.5 . . ?
H25B C25 H25C 109.5 . . ?
N2 C26 H26A 108.1 . . ?
N2 C26 H26B 108.1 . . ?
N2 C26 C27 116.8(3) . . ?
H26A C26 H26B 107.3 . . ?
C27 C26 H26A 108.1 . . ?
C27 C26 H26B 108.1 . . ?
C26 C27 H27 108.4 . . ?
C26 C27 C28 107.1(3) . . ?
C28 C27 H27 108.4 . . ?
C29 C27 C26 114.2(3) . . ?
C29 C27 H27 108.4 . . ?
C29 C27 C28 110.2(3) . . ?
C27 C28 H28A 109.5 . . ?
C27 C28 H28B 109.5 . . ?
C27 C28 H28C 109.5 . . ?
H28A C28 H28B 109.5 . . ?
H28A C28 H28C 109.5 . . ?
H28B C28 H28C 109.5 . . ?
C27 C29 H29A 108.2 . . ?
C27 C29 H29B 108.2 . . ?
H29A C29 H29B 107.4 . . ?
C30 C29 C27 116.2(4) . . ?
C30 C29 H29A 108.2 . . ?
C30 C29 H29B 108.2 . . ?
C29 C30 H30A 109.5 . . ?
C29 C30 H30B 109.5 . . ?
C29 C30 H30C 109.5 . . ?
H30A C30 H30B 109.5 . . ?
H30A C30 H30C 109.5 . . ?
H30B C30 H30C 109.5 . . ?

loop_
_geom_bond_atom_site_label_1
_geom_bond_atom_site_label_2
_geom_bond_distance
_geom_bond_site_symmetry_2
_geom_bond_publ_flag
O1 C2 1.226(3) . ?
O2 C5 1.225(4) . ?
O3 C12 1.368(3) . ?
O3 C13 1.423(4) . ?
O4 C19 1.368(3) . ?
O4 C20 1.423(4) . ?
N1 C1 1.402(4) . ?
N1 C2 1.433(3) . ?
N1 C21 1.457(4) . ?
N2 C5 1.429(4) . ?
N2 C6 1.396(4) . ?
N2 C26 1.465(4) . ?
C1 C3 1.382(4) . ?
C1 C14 1.461(4) . ?
C2 C4 1.436(4) . ?
C3 C4 1.420(4) . ?
C3 C5 1.440(4) . ?
C4 C6 1.385(4) . ?
C6 C7 1.468(4) . ?
C7 C8 1.405(4) . ?
C7 C9 1.389(4) . ?
C8 H8 0.9500 . ?
C8 C10 1.392(4) . ?
C9 H9 0.9500 . ?
C9 C11 1.393(4) . ?
C10 H10 0.9500 . ?
C10 C12 1.385(4) . ?
C11 H11 0.9500 . ?
C11 C12 1.396(5) . ?
C13 H13A 0.9800 . ?
C13 H13B 0.9800 . ?
C13 H13C 0.9800 . ?
C14 C15 1.391(4) . ?
C14 C16 1.407(5) . ?
C15 H15 0.9500 . ?
C15 C17 1.391(4) . ?
C16 H16 0.9500 . ?
C16 C18 1.381(4) . ?
C17 H17 0.9500 . ?
C17 C19 1.388(4) . ?
C18 H18 0.9500 . ?
C18 C19 1.390(4) . ?
C20 H20A 0.9800 . ?
C20 H20B 0.9800 . ?
C20 H20C 0.9800 . ?
C21 H21A 0.9900 . ?
C21 H21B 0.9900 . ?
C21 C22 1.535(4) . ?
C22 H22 1.0000 . ?
C22 C23 1.527(5) . ?
C22 C24 1.525(5) . ?
C23 H23A 0.9800 . ?
C23 H23B 0.9800 . ?
C23 H23C 0.9800 . ?
C24 H24A 0.9900 . ?
C24 H24B 0.9900 . ?
C24 C25 1.523(6) . ?
C25 H25A 0.9800 . ?
C25 H25B 0.9800 . ?
C25 H25C 0.9800 . ?
C26 H26A 0.9900 . ?
C26 H26B 0.9900 . ?
C26 C27 1.534(4) . ?
C27 H27 1.0000 . ?
C27 C28 1.539(5) . ?
C27 C29 1.510(5) . ?
C28 H28A 0.9800 . ?
C28 H28B 0.9800 . ?
C28 H28C 0.9800 . ?
C29 H29A 0.9900 . ?
C29 H29B 0.9900 . ?
C29 C30 1.486(7) . ?
C30 H30A 0.9800 . ?
C30 H30B 0.9800 . ?
C30 H30C 0.9800 . ?
